data_1001780
loop_
_publ_author_name
'Billy, M'
'Labbe, J C'
'Selvaraj, A'
'Roult, G'

_publ_section_title
;
Modifications structurales de l'oxynitrure de silicium sous contraintes
thermiques
;
_journal_coden_ASTM MRBUAC
_journal_name_full 'Materials Research Bulletin'
_journal_page_first 1207
_journal_page_last 1213
_journal_paper_doi 10.1016/0025-5408(80)90022-7
_journal_volume 15
_journal_year 1980
_chemical_compound_source synthetic
_chemical_formula_structural 'Si2 N2 O'
_chemical_formula_sum 'N2 O Si2'
_chemical_name_mineral Sinoite
_chemical_name_systematic 'Disilicon dinitride oxide'
_space_group_IT_number 36
_symmetry_cell_setting orthorhombic
_symmetry_Int_Tables_number 36
_symmetry_space_group_name_Hall 'C 2c -2'
_symmetry_space_group_name_H-M 'C m c 21'
_cell_angle_alpha 90
_cell_angle_beta 90
_cell_angle_gamma 90
_cell_formula_units_Z 4
_cell_length_a 8.869(2)
_cell_length_b 5.493(1)
_cell_length_c 4.849(1)
_cell_volume 236.2
_exptl_crystal_density_meas 2.77
_refine_ls_R_factor_all 0.08
_cod_database_code 1001780

loop_
_symmetry_equiv_pos_as_xyz
x,y,z
-x,y,z
-x,-y,1/2+z
x,-y,1/2+z
1/2+x,1/2+y,z
1/2-x,1/2+y,z
1/2-x,1/2-y,1/2+z
1/2+x,1/2-y,1/2+z

loop_
_atom_site_label
_atom_site_type_symbol
_atom_site_symmetry_multiplicity
_atom_site_Wyckoff_symbol
_atom_site_fract_x
_atom_site_fract_y
_atom_site_fract_z
_atom_site_occupancy
_atom_site_attached_hydrogens
_atom_site_calc_flag
Si1 Si4+ 8 b 0.1808(5) 0.153(1) 0.269(2) 1. 0 d
O1 O2- 4 a 0. 0.2125(9) 0.23 1. 0 d
N1 N3- 8 b 0.2177(2) 0.1264(5) 0.624(1) 1. 0 d

loop_
_atom_type_symbol
_atom_type_oxidation_number
Si4+ 4.000
O2- -2.000
N3- -3.000
